data_4502591
loop_
_publ_author_name
'Wang, Xiu-Li'
'Chen, Yong-Qiang'
'Gao, Qiang'
'Lin, Hong-Yan'
'Liu, Guo-Cheng'
'Zhang, Jin-Xia'
'Tian, Ai-Xiang'

_publ_section_title
;
 Coordination Behavior of 5,6-Substituted 1,10-Phenanthroline Derivatives
 and Structural Diversities by Coligands in the Construction of Lead(II)
 Complexes
;
_journal_issue 5
_journal_name_full 'Crystal Growth &amp; Design'
_journal_page_first 2174
_journal_paper_doi 10.1021/cg901431r
_journal_volume 10
_journal_year 2010
_chemical_formula_sum 'C23 H17 N5 O5 Pb'
_chemical_formula_weight 650.62
_chemical_name_systematic
; 
 ? 
;
_space_group_IT_number 2
_symmetry_cell_setting triclinic
_symmetry_space_group_name_Hall '-P 1'
_symmetry_space_group_name_H-M 'P -1'
_atom_sites_solution_hydrogens geom
_atom_sites_solution_primary direct
_atom_sites_solution_secondary difmap
_audit_creation_method SHELXL-97
_cell_angle_alpha 95.391(2)
_cell_angle_beta 102.858(2)
_cell_angle_gamma 100.959(2)
_cell_formula_units_Z 2
_cell_length_a 9.3674(12)
_cell_length_b 9.4589(12)
_cell_length_c 12.6197(16)
_cell_measurement_temperature 296(2)
_cell_measurement_theta_max 24.12
_cell_measurement_theta_min 2.22
_cell_volume 1059.4(2)
_computing_cell_refinement 'SMART (Bruker, 2001)'
_computing_data_collection 'SMART (Bruker, 2001)'
_computing_data_reduction 'SAINT+ (Bruker, 1999)'
_computing_molecular_graphics 'PLATON (Spek, 2003)'
_computing_publication_material 'SHELXTL (1998)'
_computing_structure_refinement 'SHELXL-97 (Sheldrick, 1997)'
_computing_structure_solution 'SHELXS-97 (Sheldrick, 1990)'
_diffrn_ambient_temperature 296(2)
_diffrn_measured_fraction_theta_full 0.980
_diffrn_measured_fraction_theta_max 0.980
_diffrn_measurement_device_type 'CCD area detector'
_diffrn_measurement_method 'phi and omega scans'
_diffrn_radiation_monochromator graphite
_diffrn_radiation_source 'fine-focus sealed tube'
_diffrn_radiation_type MoK\a
_diffrn_radiation_wavelength 0.71073
_diffrn_reflns_av_R_equivalents 0.0369
_diffrn_reflns_av_sigmaI/netI 0.0659
_diffrn_reflns_limit_h_max 10
_diffrn_reflns_limit_h_min -10
_diffrn_reflns_limit_k_max 7
_diffrn_reflns_limit_k_min -10
_diffrn_reflns_limit_l_max 14
_diffrn_reflns_limit_l_min -14
_diffrn_reflns_number 4961
_diffrn_reflns_theta_full 24.12
_diffrn_reflns_theta_max 24.12
_diffrn_reflns_theta_min 2.22
_exptl_absorpt_coefficient_mu 8.011
_exptl_absorpt_correction_T_max 0.256
_exptl_absorpt_correction_T_min 0.122
_exptl_absorpt_correction_type empirical
_exptl_absorpt_process_details SADABS
_exptl_crystal_colour YELLOW
_exptl_crystal_density_diffrn 2.040
_exptl_crystal_density_method 'not measured'
_exptl_crystal_description BLOCK
_exptl_crystal_F_000 624
_exptl_crystal_size_max 0.28
_exptl_crystal_size_mid 0.26
_exptl_crystal_size_min 0.17
_refine_diff_density_max 2.006
_refine_diff_density_min -2.653
_refine_diff_density_rms 0.253
_refine_ls_extinction_method none
_refine_ls_goodness_of_fit_ref 1.011
_refine_ls_hydrogen_treatment constr
_refine_ls_matrix_type full
_refine_ls_number_parameters 287
_refine_ls_number_reflns 3304
_refine_ls_number_restraints 0
_refine_ls_restrained_S_all 1.011
_refine_ls_R_factor_all 0.0553
_refine_ls_R_factor_gt 0.0455
_refine_ls_shift/su_max 0.048
_refine_ls_shift/su_mean 0.001
_refine_ls_structure_factor_coef Fsqd
_refine_ls_weighting_details 'calc w=1/[\s^2^(Fo^2^)+(0.1000P)^2^+0.0000P] where P=(Fo^2^+2Fc^2^)/3'
_refine_ls_weighting_scheme calc
_refine_ls_wR_factor_gt 0.1350
_refine_ls_wR_factor_ref 0.1413
_reflns_number_gt 2848
_reflns_number_total 3304
_reflns_threshold_expression >2sigma(I)
_cod_data_source_file cg901431r_si_002.cif
_cod_data_source_block compound5
_cod_depositor_comments
;
The following automatic conversions were performed:

'_symmetry_cell_setting' value 'Triclinic' changed to 'triclinic'
according to /home/saulius/struct/CIF-dictionaries/cif_core.dic
dictionary named 'cif_core.dic' version 2.4.2 from 2011-04-26.

Automatic conversion script
Id: cif_fix_values 1715 2011-07-08 13:25:40Z adriana 
;
_cod_database_code 4502591

loop_
_symmetry_equiv_pos_as_xyz
'x, y, z'
'-x, -y, -z'

loop_
_atom_site_label
_atom_site_type_symbol
_atom_site_fract_x
_atom_site_fract_y
_atom_site_fract_z
_atom_site_U_iso_or_equiv
_atom_site_adp_type
_atom_site_occupancy
_atom_site_symmetry_multiplicity
_atom_site_calc_flag
_atom_site_refinement_flags
Pb1 Pb 0.56767(4) 0.59247(4) 0.39147(3) 0.0321(2) Uani 1 1 d .
O1 O 0.3719(9) 0.7194(8) 0.3238(7) 0.0396(19) Uani 1 1 d .
O2 O 0.2559(10) 0.5495(11) 0.4038(8) 0.057(2) Uani 1 1 d .
O3 O -0.1463(9) 0.7353(11) 0.4631(7) 0.051(2) Uani 1 1 d .
O4 O -0.2936(8) 0.7716(9) 0.3105(7) 0.044(2) Uani 1 1 d .
O1W O 0.959(6) -0.072(5) 0.052(5) 0.46(3) Uiso 1 1 d .
N1 N 0.4492(10) 0.4655(10) 0.1737(7) 0.032(2) Uani 1 1 d .
N2 N 0.7079(10) 0.4115(10) 0.2909(7) 0.034(2) Uani 1 1 d .
N3 N 0.7164(10) 0.0837(10) -0.0362(7) 0.033(2) Uani 1 1 d .
N4 N 0.4970(10) 0.1255(9) -0.1274(6) 0.0223(19) Uani 1 1 d .
H4A H 0.4184 0.1202 -0.1794 0.027 Uiso 1 1 calc R
C1 C 0.3218(14) 0.4866(14) 0.1162(9) 0.043(3) Uani 1 1 d .
H1A H 0.2767 0.5525 0.1486 0.051 Uiso 1 1 calc R
C2 C 0.2489(14) 0.4174(15) 0.0100(10) 0.049(3) Uani 1 1 d .
H2A H 0.1571 0.4357 -0.0248 0.058 Uiso 1 1 calc R
C3 C 0.3116(13) 0.3240(14) -0.0421(9) 0.042(3) Uani 1 1 d .
H3A H 0.2647 0.2774 -0.1130 0.050 Uiso 1 1 calc R
C4 C 0.4526(13) 0.2988(12) 0.0150(9) 0.032(2) Uani 1 1 d .
C5 C 0.5334(13) 0.2056(12) -0.0259(8) 0.032(3) Uani 1 1 d .
C6 C 0.6668(13) 0.1804(12) 0.0311(9) 0.036(3) Uani 1 1 d .
C7 C 0.7325(13) 0.2468(12) 0.1415(8) 0.032(3) Uani 1 1 d .
C8 C 0.8640(14) 0.2206(13) 0.2074(9) 0.043(3) Uani 1 1 d .
H8A H 0.9162 0.1576 0.1797 0.051 Uiso 1 1 calc R
C9 C 0.9135(14) 0.2897(14) 0.3131(9) 0.043(3) Uani 1 1 d .
H9A H 0.9998 0.2735 0.3589 0.051 Uiso 1 1 calc R
C10 C 0.8339(13) 0.3839(12) 0.3515(9) 0.038(3) Uani 1 1 d .
H10A H 0.8700 0.4308 0.4234 0.045 Uiso 1 1 calc R
C11 C 0.6571(12) 0.3422(12) 0.1873(8) 0.028(2) Uani 1 1 d .
C12 C 0.5154(12) 0.3701(11) 0.1240(8) 0.027(2) Uani 1 1 d .
C13 C 0.6098(13) 0.0566(12) -0.1291(9) 0.033(3) Uani 1 1 d .
C14 C 0.6008(12) -0.0409(12) -0.2287(9) 0.030(2) Uani 1 1 d .
C15 C 0.7012(14) -0.1328(13) -0.2312(10) 0.042(3) Uani 1 1 d .
H15A H 0.7752 -0.1338 -0.1686 0.050 Uiso 1 1 calc R
C18 C 0.4920(13) -0.0455(12) -0.3227(9) 0.035(3) Uani 1 1 d .
H18A H 0.4219 0.0123 -0.3236 0.042 Uiso 1 1 calc R
C19 C 0.2554(14) 0.6536(13) 0.3502(9) 0.037(3) Uani 1 1 d .
C20 C 0.1132(12) 0.7091(14) 0.3144(10) 0.041(3) Uani 1 1 d .
H20A H 0.1019 0.7275 0.2390 0.050 Uiso 1 1 calc R
H20B H 0.0278 0.6344 0.3169 0.050 Uiso 1 1 calc R
C21 C 0.1129(12) 0.8456(13) 0.3848(10) 0.038(3) Uani 1 1 d .
H21A H 0.1936 0.9228 0.3782 0.046 Uiso 1 1 calc R
H21B H 0.1308 0.8297 0.4610 0.046 Uiso 1 1 calc R
C22 C -0.0369(13) 0.8927(14) 0.3514(10) 0.042(3) Uani 1 1 d .
H22A H -0.0260 0.9902 0.3885 0.051 Uiso 1 1 calc R
H22B H -0.0602 0.8965 0.2730 0.051 Uiso 1 1 calc R
C23 C -0.1660(12) 0.7936(12) 0.3779(9) 0.031(3) Uani 1 1 d .
N5 N 0.5855(11) -0.2245(10) -0.4173(8) 0.038(2) Uiso 1 1 d .
C16 C 0.6897(13) -0.2215(13) -0.3266(9) 0.037(3) Uiso 1 1 d .
H16A H 0.7574 -0.2815 -0.3275 0.044 Uiso 1 1 calc R
C17 C 0.4877(13) -0.1366(13) -0.4155(10) 0.037(3) Uiso 1 1 d .
H17A H 0.4149 -0.1377 -0.4793 0.045 Uiso 1 1 calc R

loop_
_atom_site_aniso_label
_atom_site_aniso_U_11
_atom_site_aniso_U_22
_atom_site_aniso_U_33
_atom_site_aniso_U_23
_atom_site_aniso_U_13
_atom_site_aniso_U_12
Pb1 0.0365(3) 0.0348(3) 0.0282(3) -0.00071(18) 0.01073(18) 0.0146(2)
O1 0.039(5) 0.035(5) 0.053(5) 0.008(4) 0.018(4) 0.019(4)
O2 0.042(5) 0.060(6) 0.074(6) 0.019(5) 0.018(5) 0.018(5)
O3 0.037(5) 0.073(6) 0.040(5) 0.022(5) 0.003(4) 0.008(4)
O4 0.027(4) 0.053(5) 0.050(5) 0.009(4) 0.001(4) 0.014(4)
N1 0.042(5) 0.037(5) 0.024(4) 0.001(4) 0.009(4) 0.027(5)
N2 0.041(5) 0.039(5) 0.025(4) 0.005(4) 0.003(4) 0.023(5)
N3 0.037(5) 0.038(5) 0.023(4) -0.002(4) 0.001(4) 0.019(4)
N4 0.031(5) 0.025(5) 0.011(4) -0.004(3) 0.001(3) 0.016(4)
C1 0.054(8) 0.045(7) 0.032(6) -0.006(5) 0.007(6) 0.028(6)
C2 0.041(7) 0.067(9) 0.042(7) 0.000(6) -0.001(6) 0.041(7)
C3 0.040(7) 0.049(8) 0.033(6) -0.002(5) 0.003(5) 0.012(6)
C4 0.040(6) 0.030(6) 0.025(5) -0.003(5) 0.010(5) 0.008(5)
C5 0.045(7) 0.031(6) 0.023(5) 0.000(5) 0.010(5) 0.015(5)
C6 0.048(7) 0.034(6) 0.033(6) 0.003(5) 0.017(5) 0.020(6)
C7 0.041(6) 0.031(6) 0.025(5) 0.005(5) 0.004(5) 0.017(5)
C8 0.049(7) 0.048(7) 0.034(6) -0.003(5) 0.004(5) 0.028(6)
C9 0.042(7) 0.053(8) 0.034(6) 0.005(6) 0.001(5) 0.022(6)
C10 0.040(6) 0.041(7) 0.030(6) -0.003(5) 0.002(5) 0.016(6)
C11 0.030(6) 0.033(6) 0.027(5) 0.001(5) 0.015(4) 0.010(5)
C12 0.034(6) 0.028(6) 0.024(5) 0.002(4) 0.012(5) 0.010(5)
C13 0.047(7) 0.026(6) 0.029(6) -0.002(5) 0.007(5) 0.016(5)
C14 0.030(6) 0.028(6) 0.034(6) 0.000(5) 0.016(5) 0.006(5)
C15 0.046(7) 0.040(7) 0.039(6) -0.005(5) 0.015(6) 0.010(6)
C18 0.043(7) 0.028(6) 0.037(6) -0.003(5) 0.010(5) 0.017(5)
C19 0.045(7) 0.029(6) 0.037(6) -0.005(5) 0.009(5) 0.017(6)
C20 0.026(6) 0.046(7) 0.050(7) -0.006(6) 0.007(5) 0.012(5)
C21 0.023(6) 0.040(7) 0.050(7) 0.004(6) 0.003(5) 0.012(5)
C22 0.033(6) 0.046(7) 0.049(7) 0.008(6) 0.007(5) 0.016(6)
C23 0.033(6) 0.036(6) 0.033(6) 0.009(5) 0.009(5) 0.025(5)

loop_
_atom_type_symbol
_atom_type_description
_atom_type_scat_dispersion_real
_atom_type_scat_dispersion_imag
_atom_type_scat_source
C C 0.0033 0.0016 'International Tables Vol C Tables 4.2.6.8 and 6.1.1.4'
H H 0.0000 0.0000 'International Tables Vol C Tables 4.2.6.8 and 6.1.1.4'
N N 0.0061 0.0033 'International Tables Vol C Tables 4.2.6.8 and 6.1.1.4'
O O 0.0106 0.0060 'International Tables Vol C Tables 4.2.6.8 and 6.1.1.4'
Pb Pb -3.3944 10.1111 'International Tables Vol C Tables 4.2.6.8 and 6.1.1.4'

loop_
_geom_angle_atom_site_label_1
_geom_angle_atom_site_label_2
_geom_angle_atom_site_label_3
_geom_angle
_geom_angle_site_symmetry_1
_geom_angle_site_symmetry_3
O1 Pb1 O4 81.0(3) . 1_655
O1 Pb1 N5 80.1(3) . 1_566
O4 Pb1 N5 95.8(3) 1_655 1_566
O1 Pb1 O2 48.0(3) . .
O4 Pb1 O2 129.0(3) 1_655 .
N5 Pb1 O2 77.3(3) 1_566 .
O1 Pb1 O3 120.9(3) . 1_655
O4 Pb1 O3 51.3(3) 1_655 1_655
N5 Pb1 O3 73.5(3) 1_566 1_655
O2 Pb1 O3 150.4(3) . 1_655
O1 Pb1 N1 75.8(3) . .
O4 Pb1 N1 82.6(3) 1_655 .
N5 Pb1 N1 155.8(3) 1_566 .
O2 Pb1 N1 84.9(3) . .
O3 Pb1 N1 121.4(3) 1_655 .
O1 Pb1 N2 133.4(3) . .
O4 Pb1 N2 82.9(3) 1_655 .
N5 Pb1 N2 145.2(3) 1_566 .
O2 Pb1 N2 129.7(3) . .
O3 Pb1 N2 79.0(3) 1_655 .
N1 Pb1 N2 58.8(2) . .
O1 Pb1 C19 23.9(3) . .
O4 Pb1 C19 105.0(3) 1_655 .
N5 Pb1 C19 78.1(3) 1_566 .
O2 Pb1 C19 24.1(3) . .
O3 Pb1 C19 139.5(3) 1_655 .
N1 Pb1 C19 79.0(3) . .
N2 Pb1 C19 136.0(3) . .
O1 Pb1 C23 102.2(3) . 1_655
O4 Pb1 C23 25.7(3) 1_655 1_655
N5 Pb1 C23 85.2(3) 1_566 1_655
O2 Pb1 C23 147.3(3) . 1_655
O3 Pb1 C23 25.6(3) 1_655 1_655
N1 Pb1 C23 101.9(3) . 1_655
N2 Pb1 C23 78.8(3) . 1_655
C19 Pb1 C23 125.2(3) . 1_655
O1 Pb1 Pb1 102.9(2) . 2_666
O4 Pb1 Pb1 158.9(2) 1_655 2_666
N5 Pb1 Pb1 65.0(2) 1_566 2_666
O2 Pb1 Pb1 58.02(19) . 2_666
O3 Pb1 Pb1 111.58(17) 1_655 2_666
N1 Pb1 Pb1 118.4(2) . 2_666
N2 Pb1 Pb1 107.5(2) . 2_666
C19 Pb1 Pb1 80.6(2) . 2_666
C23 Pb1 Pb1 136.4(2) 1_655 2_666
C19 O1 Pb1 105.8(7) . .
C19 O2 Pb1 83.3(7) . .
C23 O3 Pb1 86.8(7) . 1_455
C23 O4 Pb1 99.7(7) . 1_455
C1 N1 C12 116.8(9) . .
C1 N1 Pb1 121.5(7) . .
C12 N1 Pb1 121.6(6) . .
C10 N2 C11 117.3(9) . .
C10 N2 Pb1 117.3(7) . .
C11 N2 Pb1 125.4(7) . .
C13 N3 C6 103.3(9) . .
C13 N4 C5 105.5(8) . .
C13 N4 H4A 127.3 . .
C5 N4 H4A 127.3 . .
N1 C1 C2 124.9(10) . .
N1 C1 H1A 117.5 . .
C2 C1 H1A 117.6 . .
C3 C2 C1 120.0(11) . .
C3 C2 H2A 120.0 . .
C1 C2 H2A 120.0 . .
C2 C3 C4 118.0(11) . .
C2 C3 H3A 121.0 . .
C4 C3 H3A 121.0 . .
C5 C4 C12 116.2(10) . .
C5 C4 C3 125.8(10) . .
C12 C4 C3 117.9(10) . .
N4 C5 C6 107.8(9) . .
N4 C5 C4 127.3(10) . .
C6 C5 C4 124.9(10) . .
C5 C6 N3 109.1(10) . .
C5 C6 C7 121.0(10) . .
N3 C6 C7 129.9(10) . .
C8 C7 C11 118.6(10) . .
C8 C7 C6 124.5(10) . .
C11 C7 C6 116.9(10) . .
C9 C8 C7 118.5(11) . .
C9 C8 H8A 120.7 . .
C7 C8 H8A 120.7 . .
C8 C9 C10 119.3(11) . .
C8 C9 H9A 120.3 . .
C10 C9 H9A 120.3 . .
N2 C10 C9 123.8(10) . .
N2 C10 H10A 118.1 . .
C9 C10 H10A 118.1 . .
N2 C11 C7 122.5(10) . .
N2 C11 C12 116.2(9) . .
C7 C11 C12 121.3(9) . .
N1 C12 C4 122.3(10) . .
N1 C12 C11 118.0(9) . .
C4 C12 C11 119.7(9) . .
N3 C13 N4 114.3(9) . .
N3 C13 C14 127.5(10) . .
N4 C13 C14 118.2(9) . .
C18 C14 C15 117.9(10) . .
C18 C14 C13 120.6(10) . .
C15 C14 C13 121.5(10) . .
C16 C15 C14 119.6(11) . .
C16 C15 H15A 120.2 . .
C14 C15 H15A 120.2 . .
C14 C18 C17 119.3(10) . .
C14 C18 H18A 120.3 . .
C17 C18 H18A 120.3 . .
O2 C19 O1 122.8(11) . .
O2 C19 C20 120.3(12) . .
O1 C19 C20 116.9(11) . .
O2 C19 Pb1 72.6(6) . .
O1 C19 Pb1 50.2(5) . .
C20 C19 Pb1 167.0(9) . .
C21 C20 C19 112.9(9) . .
C21 C20 H20A 109.0 . .
C19 C20 H20A 109.0 . .
C21 C20 H20B 109.0 . .
C19 C20 H20B 109.0 . .
H20A C20 H20B 107.8 . .
C20 C21 C22 111.5(10) . .
C20 C21 H21A 109.3 . .
C22 C21 H21A 109.3 . .
C20 C21 H21B 109.3 . .
C22 C21 H21B 109.3 . .
H21A C21 H21B 108.0 . .
C23 C22 C21 113.8(10) . .
C23 C22 H22A 108.8 . .
C21 C22 H22A 108.8 . .
C23 C22 H22B 108.8 . .
C21 C22 H22B 108.8 . .
H22A C22 H22B 107.7 . .
O3 C23 O4 122.0(11) . .
O3 C23 C22 120.4(10) . .
O4 C23 C22 117.6(10) . .
O3 C23 Pb1 67.6(6) . 1_455
O4 C23 Pb1 54.5(6) . 1_455
C22 C23 Pb1 170.9(8) . 1_455
C16 N5 C17 118.6(10) . .
C16 N5 Pb1 120.9(8) . 1_544
C17 N5 Pb1 120.5(7) . 1_544
N5 C16 C15 122.2(11) . .
N5 C16 H16A 118.9 . .
C15 C16 H16A 118.9 . .
N5 C17 C18 122.3(10) . .
N5 C17 H17A 118.8 . .
C18 C17 H17A 118.8 . .

loop_
_geom_bond_atom_site_label_1
_geom_bond_atom_site_label_2
_geom_bond_distance
_geom_bond_site_symmetry_2
Pb1 O1 2.422(7) .
Pb1 O4 2.384(8) 1_655
Pb1 N5 2.789(10) 1_566
Pb1 O2 2.912(9) .
Pb1 O3 2.672(8) 1_655
Pb1 N1 2.783(8) .
Pb1 N2 2.730(9) .
Pb1 C19 3.031(12) .
Pb1 C23 2.885(12) 1_655
Pb1 Pb1 3.7112(9) 2_666
O1 C19 1.277(15) .
O2 C19 1.246(14) .
O3 C23 1.247(13) .
O3 Pb1 2.672(8) 1_455
O4 C23 1.271(13) .
O4 Pb1 2.384(8) 1_455
N1 C1 1.313(15) .
N1 C12 1.368(13) .
N2 C10 1.342(14) .
N2 C11 1.346(14) .
N3 C13 1.327(14) .
N3 C6 1.403(13) .
N4 C13 1.346(15) .
N4 C5 1.362(13) .
N4 H4A 0.8600 .
C1 C2 1.396(17) .
C1 H1A 0.9300 .
C2 C3 1.349(16) .
C2 H2A 0.9300 .
C3 C4 1.431(16) .
C3 H3A 0.9300 .
C4 C5 1.399(15) .
C4 C12 1.417(14) .
C5 C6 1.371(16) .
C6 C7 1.421(15) .
C7 C8 1.403(15) .
C7 C11 1.405(14) .
C8 C9 1.367(16) .
C8 H8A 0.9300 .
C9 C10 1.385(16) .
C9 H9A 0.9300 .
C10 H10A 0.9300 .
C11 C12 1.473(15) .
C13 C14 1.464(15) .
C14 C18 1.372(16) .
C14 C15 1.400(16) .
C15 C16 1.372(16) .
C15 H15A 0.9300 .
C18 C17 1.376(16) .
C18 H18A 0.9300 .
C19 C20 1.515(16) .
C20 C21 1.497(15) .
C20 H20A 0.9700 .
C20 H20B 0.9700 .
C21 C22 1.535(14) .
C21 H21A 0.9700 .
C21 H21B 0.9700 .
C22 C23 1.503(17) .
C22 H22A 0.9700 .
C22 H22B 0.9700 .
C23 Pb1 2.885(12) 1_455
N5 C16 1.322(15) .
N5 C17 1.352(15) .
N5 Pb1 2.789(10) 1_544
C16 H16A 0.9300 .
C17 H17A 0.9300 .
